data_8103803
loop_
_publ_author_name
'Rakic, S.'
'Kahlenberg, V.'
'Schmidt, B.C.'

_publ_section_title
;
 High pressure mixed alkali disilicates in the system Na2-x Kx Si2 O5:
 hydrothermal synthesis and crystal structures of Na K Si2 O5 - II and
 Na0.67 K1.33 Si2 O5
;
_journal_name_full 'Zeitschrift fuer Kristallographie (149,1979-)'
_journal_page_first 413
_journal_page_last 420
_journal_volume 218
_journal_year 2003
_chemical_formula_sum 'K Na O5 Si2'
_chemical_name_systematic 'Na K (Si2 O5)'
_space_group_IT_number 14
_symmetry_space_group_name_Hall '-P 2ybc'
_symmetry_space_group_name_H-M 'P 1 21/c 1'
_cell_angle_alpha 90
_cell_angle_beta 91.2
_cell_angle_gamma 90
_cell_formula_units_Z 4
_cell_length_a 4.852
_cell_length_b 13.594
_cell_length_c 7.463
_cell_volume 492.137
_citation_journal_id_ASTM ZEKRDZ
_cod_data_source_file Rakic_ZEKRDZ_2003_1129.cif
_cod_data_source_block K1Na1O5Si2
_cod_original_cell_volume 492.1373
_cod_original_formula_sum 'K1 Na1 O5 Si2'
_cod_database_code 8103803

loop_
_symmetry_equiv_pos_as_xyz
x,y,z
-x,y+1/2,-z+1/2
-x,-y,-z
x,-y-1/2,z-1/2

loop_
_atom_site_label
_atom_site_type_symbol
_atom_site_fract_x
_atom_site_fract_y
_atom_site_fract_z
_atom_site_occupancy
_atom_site_U_iso_or_equiv
Si2 Si+4 0.7022 0.1301 -0.0142 1 0.0
K1 K+1 0.2043 0.2002 0.2861 1 0.0
Na1 Na+1 0.7241 0.4056 0.0264 1 0.0
O5 O-2 0.7474 0.0692 0.1768 1 0.0
O4 O-2 0.3756 0.1144 -0.0703 1 0.0
O2 O-2 0.7785 0.2408 0.0082 1 0.0
O1 O-2 0.8735 0.4302 0.3332 1 0.0
Si1 Si+4 0.1965 0.0486 0.784 1 0.0
O3 O-2 0.2504 0.4262 0.0824 1 0.0
